data_4505772
loop_
_publ_author_name
'Mahmoudkhani, Amir H.'
'Langer, Vratislav'

_publ_section_title
;
 Supramolecular Isomerism and Isomorphism in the Structures of
 1,4-Butanebisphosphonic Acid and Its Organic Ammonium Salts
;
_journal_issue 1
_journal_name_full 'Crystal Growth &amp; Design'
_journal_page_first 21
_journal_paper_doi 10.1021/cg015553f
_journal_volume 2
_journal_year 2002
_chemical_formula_sum 'C4 H12 O6 P2'
_chemical_formula_weight 218.08
_chemical_name_systematic
; 
1,4-Butanebisphosphonic acid 
;
_space_group_IT_number 29
_symmetry_cell_setting orthorhombic
_symmetry_space_group_name_Hall 'P 2c -2ac'
_symmetry_space_group_name_H-M 'P c a 21'
_atom_sites_solution_hydrogens geom
_atom_sites_solution_primary direct
_atom_sites_solution_secondary difmap
_audit_creation_method SHELXL-97
_cell_angle_alpha 90.00
_cell_angle_beta 90.00
_cell_angle_gamma 90.00
_cell_formula_units_Z 4
_cell_length_a 10.7794(3)
_cell_length_b 5.7405(2)
_cell_length_c 14.2480(4)
_cell_measurement_reflns_used 6489
_cell_measurement_temperature 183(2)
_cell_measurement_theta_max 32
_cell_measurement_theta_min 1
_cell_volume 881.65(5)
_computing_cell_refinement 'SAINT (Siemens, 1995)'
_computing_data_collection 'SMART (Siemens, 1995)'
_computing_data_reduction 'SAINT & SADABS'
_computing_molecular_graphics 'Diamond (Brandenburg, 2000)'
_computing_structure_refinement 'SHELXTL (Bruker AXS, 2001)'
_computing_structure_solution 'SHELXTL (Bruker AXS, 2001)'
_diffrn_ambient_temperature 183(2)
_diffrn_measured_fraction_theta_full 0.964
_diffrn_measured_fraction_theta_max 0.964
_diffrn_measurement_device_type 'Siemens SMART CCD'
_diffrn_measurement_method '\w scans'
_diffrn_radiation_monochromator graphite
_diffrn_radiation_source 'fine-focus sealed tube'
_diffrn_radiation_type MoK\a
_diffrn_radiation_wavelength 0.71073
_diffrn_reflns_av_R_equivalents 0.050
_diffrn_reflns_av_sigmaI/netI 0.052
_diffrn_reflns_limit_h_max 16
_diffrn_reflns_limit_h_min -16
_diffrn_reflns_limit_k_max 8
_diffrn_reflns_limit_k_min -7
_diffrn_reflns_limit_l_max 20
_diffrn_reflns_limit_l_min -21
_diffrn_reflns_number 9576
_diffrn_reflns_theta_full 32.86
_diffrn_reflns_theta_max 32.86
_diffrn_reflns_theta_min 2.86
_diffrn_standards_decay_% none
_exptl_absorpt_coefficient_mu 0.485
_exptl_absorpt_correction_T_max 0.9904
_exptl_absorpt_correction_T_min 0.6977
_exptl_absorpt_correction_type multi-scan
_exptl_absorpt_process_details 'SADABS (Sheldrick, 2001)'
_exptl_crystal_colour colorless
_exptl_crystal_density_diffrn 1.643
_exptl_crystal_density_method 'not measured'
_exptl_crystal_description needle
_exptl_crystal_F_000 456
_exptl_crystal_size_max 0.80
_exptl_crystal_size_mid 0.08
_exptl_crystal_size_min 0.02
_refine_diff_density_max 0.946
_refine_diff_density_min -0.719
_refine_diff_density_rms 0.147
_refine_ls_abs_structure_details 'Flack H D (1983), Acta Cryst. A39, 876-881'
_refine_ls_abs_structure_Flack 0.6(2)
_refine_ls_extinction_method none
_refine_ls_goodness_of_fit_ref 1.051
_refine_ls_hydrogen_treatment mixed
_refine_ls_matrix_type full
_refine_ls_number_parameters 142
_refine_ls_number_reflns 3097
_refine_ls_number_restraints 13
_refine_ls_restrained_S_all 1.055
_refine_ls_R_factor_all 0.076
_refine_ls_R_factor_gt 0.063
_refine_ls_shift/su_max 0.023
_refine_ls_shift/su_mean 0.003
_refine_ls_structure_factor_coef Fsqd
_refine_ls_weighting_details 'calc w=1/[\s^2^(Fo^2^)+(0.1073P)^2^+1.0118P] where P=(Fo^2^+2Fc^2^)/3'
_refine_ls_weighting_scheme calc
_refine_ls_wR_factor_gt 0.170
_refine_ls_wR_factor_ref 0.181
_reflns_number_gt 2654
_reflns_number_total 3097
_reflns_threshold_expression I>2sigma(I)
_cod_data_source_file cg015553f_s1.cif
_cod_data_source_block new
_cod_original_sg_symbol_H-M Pca21
_cod_database_code 4505772

loop_
_symmetry_equiv_pos_as_xyz
'x, y, z'
'-x, -y, z+1/2'
'x+1/2, -y, z'
'-x+1/2, y, z+1/2'

loop_
_atom_site_label
_atom_site_type_symbol
_atom_site_fract_x
_atom_site_fract_y
_atom_site_fract_z
_atom_site_U_iso_or_equiv
_atom_site_adp_type
_atom_site_occupancy
_atom_site_symmetry_multiplicity
_atom_site_calc_flag
_atom_site_refinement_flags
_atom_site_disorder_assembly
_atom_site_disorder_group
P1 P 0.81786(9) 0.0603(2) 0.41356(8) 0.0111(2) Uani 0.829(4) 1 d PD A 1
O11 O 0.9360(3) -0.0962(5) 0.4036(2) 0.0201(6) Uani 0.829(4) 1 d PD A 1
H11 H 0.9154 -0.2371 0.4066 0.030 Uiso 0.829(4) 1 calc PR A 1
O12 O 0.8597(3) 0.3175(5) 0.4013(2) 0.0178(6) Uani 0.829(4) 1 d PD A 1
H12 H 0.9073 0.3546 0.4455 0.027 Uiso 0.829(4) 1 calc PR A 1
O13 O 0.7495(4) 0.0272(8) 0.5050(3) 0.0171(8) Uani 0.829(4) 1 d PD A 1
P2 P 0.43687(13) -0.5162(3) 0.09964(9) 0.0129(3) Uani 0.829(4) 1 d PD A 1
O21 O 0.3998(3) -0.7762(5) 0.1017(3) 0.0243(7) Uani 0.829(4) 1 d PD A 1
H21 H 0.3509 -0.8043 0.0573 0.036 Uiso 0.829(4) 1 calc PR A 1
O22 O 0.3156(3) -0.3699(5) 0.1141(2) 0.0183(6) Uani 0.829(4) 1 d PD A 1
H22 H 0.3338 -0.2279 0.1173 0.028 Uiso 0.829(4) 1 calc PR A 1
O23 O 0.5004(3) -0.4420(7) 0.0100(2) 0.0151(6) Uani 0.829(4) 1 d PD A 1
P1' P 0.8127(8) -0.0282(16) 0.4198(9) 0.030(2) Uiso 0.171(4) 1 d PD A 2
O11' O 0.851(2) -0.293(3) 0.4011(18) 0.048(6) Uiso 0.171(4) 1 d PD A 2
H11' H 0.8996 -0.3379 0.4436 0.072 Uiso 0.171(4) 1 calc PR A 2
O12' O 0.9268(16) 0.120(3) 0.4054(17) 0.037(4) Uiso 0.171(4) 1 d PD A 2
H12' H 0.9097 0.2596 0.4165 0.055 Uiso 0.171(4) 1 calc PR A 2
O13' O 0.754(3) -0.034(4) 0.5139(16) 0.031(8) Uiso 0.171(4) 1 d PD A 2
P2' P 0.4204(9) -0.4587(15) 0.1036(8) 0.026(3) Uiso 0.171(4) 1 d PD A 2
O21' O 0.3047(19) -0.607(4) 0.110(2) 0.059(7) Uiso 0.171(4) 1 d PD A 2
H21' H 0.3247 -0.7488 0.1100 0.088 Uiso 0.171(4) 1 calc PR A 2
O22' O 0.395(2) -0.195(3) 0.101(2) 0.054(6) Uiso 0.171(4) 1 d PD A 2
H22' H 0.3560 -0.1610 0.0522 0.080 Uiso 0.171(4) 1 calc PR A 2
O23' O 0.5020(18) -0.525(3) 0.0179(14) 0.021(5) Uiso 0.171(4) 1 d PD A 2
C1 C 0.7228(4) 0.0129(6) 0.3127(3) 0.0182(7) Uani 1 1 d . . .
H1A H 0.6518 0.1221 0.3156 0.022 Uiso 1 1 calc R A 1
H1B H 0.7718 0.0528 0.2562 0.022 Uiso 1 1 calc R A 1
C2 C 0.6724(3) -0.2311(7) 0.3007(2) 0.0181(6) Uani 1 1 d . A .
H2A H 0.6267 -0.2780 0.3579 0.022 Uiso 1 1 calc R . .
H2B H 0.7418 -0.3416 0.2914 0.022 Uiso 1 1 calc R . .
C3 C 0.5852(4) -0.2398(7) 0.2157(3) 0.0205(7) Uani 1 1 d . . .
H3A H 0.6316 -0.1947 0.1585 0.025 Uiso 1 1 calc R A .
H3B H 0.5171 -0.1263 0.2247 0.025 Uiso 1 1 calc R . .
C4 C 0.5295(4) -0.4875(6) 0.2020(2) 0.0141(6) Uani 1 1 d . A .
H4A H 0.4783 -0.5265 0.2576 0.017 Uiso 1 1 calc R B 1
H4B H 0.5982 -0.6016 0.1989 0.017 Uiso 1 1 calc R B 1

loop_
_atom_site_aniso_label
_atom_site_aniso_U_11
_atom_site_aniso_U_22
_atom_site_aniso_U_33
_atom_site_aniso_U_23
_atom_site_aniso_U_13
_atom_site_aniso_U_12
P1 0.0118(4) 0.0127(5) 0.0089(4) 0.0001(4) 0.0007(4) -0.0028(3)
O11 0.0159(13) 0.0270(15) 0.0174(13) 0.0069(12) 0.0035(11) 0.0027(10)
O12 0.0179(13) 0.0199(12) 0.0155(13) -0.0004(10) -0.0047(10) -0.0096(11)
O13 0.0228(19) 0.0158(18) 0.0128(15) 0.0051(12) 0.0036(12) -0.0068(14)
P2 0.0122(5) 0.0153(6) 0.0111(5) -0.0029(5) -0.0015(4) -0.0022(5)
O21 0.0293(16) 0.0174(13) 0.0261(15) -0.0012(13) -0.0109(13) -0.0103(11)
O22 0.0155(13) 0.0234(16) 0.0161(13) 0.0049(11) 0.0048(10) 0.0023(11)
O23 0.0223(15) 0.0140(16) 0.0090(13) -0.0023(11) 0.0023(11) 0.0056(12)
C1 0.022(2) 0.0120(14) 0.0202(18) -0.0007(11) -0.0019(15) -0.0049(12)
C2 0.0146(15) 0.0242(16) 0.0154(13) 0.0006(12) -0.0033(11) -0.0030(12)
C3 0.0218(17) 0.0200(16) 0.0199(13) -0.0011(12) -0.0014(12) -0.0040(12)
C4 0.0165(17) 0.0150(14) 0.0108(15) -0.0034(10) -0.0052(12) -0.0030(10)

loop_
_atom_type_symbol
_atom_type_description
_atom_type_scat_dispersion_real
_atom_type_scat_dispersion_imag
_atom_type_scat_source
C C 0.0033 0.0016 'International Tables Vol C Tables 4.2.6.8 and 6.1.1.4'
H H 0.0000 0.0000 'International Tables Vol C Tables 4.2.6.8 and 6.1.1.4'
O O 0.0106 0.0060 'International Tables Vol C Tables 4.2.6.8 and 6.1.1.4'
P P 0.1023 0.0942 'International Tables Vol C Tables 4.2.6.8 and 6.1.1.4'

loop_
_geom_angle_atom_site_label_1
_geom_angle_atom_site_label_2
_geom_angle_atom_site_label_3
_geom_angle
O13 P1 O12 111.0(2)
O13 P1 O11 113.8(2)
O12 P1 O11 107.40(18)
O13 P1 C1 113.3(2)
O12 P1 C1 102.75(18)
O11 P1 C1 107.9(2)
P1 O11 H11 109.5
P1 O12 H12 109.5
O23 P2 O21 114.0(2)
O23 P2 O22 109.8(2)
O21 P2 O22 107.43(19)
O23 P2 C4 114.41(19)
O21 P2 C4 102.66(19)
O22 P2 C4 108.13(18)
P2 O21 H21 109.5
P2 O22 H22 109.5
O13' P1' O12' 118.8(15)
O13' P1' O11' 104.0(13)
O12' P1' O11' 107.5(12)
O13' P1' C1 122.3(13)
O12' P1' C1 104.3(10)
O11' P1' C1 97.0(11)
P1' O11' H11' 109.5
P1' O12' H12' 109.5
O21' P2' O22' 114.3(15)
O21' P2' O23' 112.0(14)
O22' P2' O23' 108.9(14)
O21' P2' C4 115.6(13)
O22' P2' C4 102.5(13)
O23' P2' C4 102.4(10)
P2' O21' H21' 109.5
P2' O22' H22' 109.5
C2 C1 P1 116.0(3)
C2 C1 P1' 99.6(4)
P1 C1 P1' 16.5(3)
C2 C1 H1A 108.3
P1 C1 H1A 108.3
P1' C1 H1A 117.3
C2 C1 H1B 108.3
P1 C1 H1B 108.3
P1' C1 H1B 115.3
H1A C1 H1B 107.4
C1 C2 C3 109.9(3)
C1 C2 H2A 109.7
C3 C2 H2A 109.7
C1 C2 H2B 109.7
C3 C2 H2B 109.7
H2A C2 H2B 108.2
C2 C3 C4 111.4(3)
C2 C3 H3A 109.3
C4 C3 H3A 109.3
C2 C3 H3B 109.3
C4 C3 H3B 109.3
H3A C3 H3B 108.0
C3 C4 P2 113.9(3)
C3 C4 P2' 105.1(4)
P2 C4 P2' 11.9(3)
C3 C4 H4A 108.8
P2 C4 H4A 108.8
P2' C4 H4A 105.9
C3 C4 H4B 108.8
P2 C4 H4B 108.8
P2' C4 H4B 120.2
H4A C4 H4B 107.7

loop_
_geom_bond_atom_site_label_1
_geom_bond_atom_site_label_2
_geom_bond_distance
P1 O13 1.509(4)
P1 O12 1.554(3)
P1 O11 1.565(3)
P1 C1 1.785(5)
O11 H11 0.8400
O12 H12 0.8400
P2 O23 1.510(4)
P2 O21 1.545(3)
P2 O22 1.567(3)
P2 C4 1.776(4)
O21 H21 0.8400
O22 H22 0.8400
P1' O13' 1.481(16)
P1' O12' 1.508(14)
P1' O11' 1.598(15)
P1' C1 1.823(13)
O11' H11' 0.8400
O12' H12' 0.8400
P2' O21' 1.514(16)
P2' O22' 1.539(15)
P2' O23' 1.553(15)
P2' C4 1.838(12)
O21' H21' 0.8400
O22' H22' 0.8400
C1 C2 1.512(5)
C1 H1A 0.9900
C1 H1B 0.9900
C2 C3 1.534(4)
C2 H2A 0.9900
C2 H2B 0.9900
C3 C4 1.556(5)
C3 H3A 0.9900
C3 H3B 0.9900
C4 H4A 0.9900
C4 H4B 0.9900

loop_
_geom_hbond_atom_site_label_D
_geom_hbond_atom_site_label_H
_geom_hbond_atom_site_label_A
_geom_hbond_distance_DH
_geom_hbond_distance_HA
_geom_hbond_distance_DA
_geom_hbond_angle_DHA
_geom_hbond_site_symmetry_A
O11 H11 O23 0.84 2.11 2.620(6) 112 4_655
O12 H12 O23 0.84 1.77 2.549(5) 154 4_665
O21 H21 O13 0.84 1.81 2.549(5) 145 2_644
O22 H22 O13 0.84 2.18 2.623(6) 113 2_654
